data_2243753
loop_
_publ_author_name
'Gao, Sen'
'Fronczek, Frank R.'
'Maverick, Andrew W.'

_publ_section_title
;
 A copper complex of an unusual hydroxy--carboxylate ligand:
 [Cu(bpy)(C~4~H~4~O~6~)]
;
_journal_coeditor_code PK2655
_journal_issue 3
_journal_name_full 'Acta Crystallographica Section E'
_journal_page_first 282
_journal_page_last 285
_journal_paper_doi 10.1107/S2056989021001286
_journal_volume 77
_journal_year 2021
_chemical_formula_iupac '[Cu (C4 H4 O6) (C10 H8 N2)]'
_chemical_formula_moiety 'C10 H8 N2, Cu, C4 H4 O6'
_chemical_formula_sum 'C14 H12 Cu N2 O6'
_chemical_formula_weight 367.80
_chemical_name_common (bpy)Cu(2-(hydroxymethyl)tartronate)
_chemical_name_systematic
'[(2,2'-Bipyridine-\k^2^<i>N</i>,<i>N</i>')[2-hydroxy-2-(hydroxymethyl-\k<i>O</i>)propanedioato-\k^2^<i>O</i>^1^,<i>O</i>^3^]copper(II)]'
_space_group_crystal_system triclinic
_space_group_IT_number 2
_space_group_name_Hall '-P 1'
_space_group_name_H-M_alt 'P -1'
_atom_sites_solution_hydrogens mixed
_atom_sites_solution_primary direct
_atom_sites_solution_secondary difmap
_audit_creation_method SHELXL-2014/7
_cell_angle_alpha 95.204(4)
_cell_angle_beta 107.729(4)
_cell_angle_gamma 111.462(4)
_cell_formula_units_Z 2
_cell_length_a 7.6516(5)
_cell_length_b 9.9272(6)
_cell_length_c 10.0722(6)
_cell_measurement_reflns_used 3354
_cell_measurement_temperature 90.0(5)
_cell_measurement_theta_max 29.26
_cell_measurement_theta_min 2.18
_cell_volume 660.34(8)
_computing_cell_refinement
;
SAINT (Bruker, 2016)
;
_computing_data_collection
;
APEX3 (Bruker, 2016)
;
_computing_data_reduction
;
SAINT (Bruker, 2016)
;
_computing_molecular_graphics
;
Mercury (Macrae et al., 2020)
;
_computing_publication_material
;
publCIF (Westrip, 2010)
;
_computing_structure_refinement
;
<i>SHELXL2014/7</i> (Sheldrick, 2015b)
;
_computing_structure_solution
;
<i>SHELXT2014/5</i> (Sheldrick, 2015a)
;
_diffrn_ambient_temperature 90.0(5)
_diffrn_measured_fraction_theta_full 0.999
_diffrn_measured_fraction_theta_max 0.997
_diffrn_measurement_device_type 'Bruker Kappa APEXII DUO CCD'
_diffrn_measurement_method '\f and \w scans'
_diffrn_radiation_monochromator 'TRIUMPH curved graphite'
_diffrn_radiation_source 'fine-focus sealed tube'
_diffrn_radiation_type MoK\a
_diffrn_radiation_wavelength 0.71073
_diffrn_reflns_av_R_equivalents 0.0634
_diffrn_reflns_av_unetI/netI 0.0827
_diffrn_reflns_limit_h_max 10
_diffrn_reflns_limit_h_min -10
_diffrn_reflns_limit_k_max 14
_diffrn_reflns_limit_k_min -14
_diffrn_reflns_limit_l_max 14
_diffrn_reflns_limit_l_min -14
_diffrn_reflns_number 18442
_diffrn_reflns_theta_full 25.000
_diffrn_reflns_theta_max 30.564
_diffrn_reflns_theta_min 2.180
_exptl_absorpt_coefficient_mu 1.691
_exptl_absorpt_correction_T_max 0.891
_exptl_absorpt_correction_T_min 0.838
_exptl_absorpt_correction_type multi-scan
_exptl_absorpt_process_details
;
(SADABS; Krause <i>et al.</i>, 2015)
;
_exptl_crystal_colour 'light blue'
_exptl_crystal_density_diffrn 1.850
_exptl_crystal_description fragment
_exptl_crystal_F_000 374
_exptl_crystal_size_max 0.150
_exptl_crystal_size_mid 0.090
_exptl_crystal_size_min 0.070
_refine_diff_density_max 0.735
_refine_diff_density_min -0.559
_refine_ls_extinction_method none
_refine_ls_goodness_of_fit_ref 1.021
_refine_ls_hydrogen_treatment mixed
_refine_ls_matrix_type full
_refine_ls_number_parameters 214
_refine_ls_number_reflns 4041
_refine_ls_number_restraints 2
_refine_ls_restrained_S_all 1.021
_refine_ls_R_factor_all 0.0974
_refine_ls_R_factor_gt 0.0489
_refine_ls_shift/su_max 0.000
_refine_ls_shift/su_mean 0.000
_refine_ls_structure_factor_coef Fsqd
_refine_ls_weighting_details 'w=1/[\s^2^(Fo^2^)+(0.0436P)^2^+0.3982P] where P=(Fo^2^+2Fc^2^)/3'
_refine_ls_weighting_scheme calc
_refine_ls_wR_factor_gt 0.0912
_refine_ls_wR_factor_ref 0.1049
_reflns_number_gt 2675
_reflns_number_total 4041
_reflns_threshold_expression 'I > 2\s(I)'
_cod_data_source_file pk2655sup1.cif
_cod_data_source_block I
_cod_original_cell_volume 660.34(7)
_cod_database_code 2243753
_shelx_space_group_comment
;
The symmetry employed for this shelxl refinement is uniquely defined
by the following loop, which should always be used as a source of
symmetry information in preference to the above space-group names.
They are only intended as comments.
;
_shelx_estimated_absorpt_t_min 0.786
_shelx_estimated_absorpt_t_max 0.891

loop_
_space_group_symop_operation_xyz
'x, y, z'
'-x, -y, -z'

loop_
_atom_site_type_symbol
_atom_site_label
_atom_site_fract_x
_atom_site_fract_y
_atom_site_fract_z
_atom_site_U_iso_or_equiv
_atom_site_adp_type
_atom_site_calc_flag
_atom_site_occupancy
_atom_site_disorder_assembly
_atom_site_disorder_group
Cu Cu1 0.60628(6) 0.63056(4) 0.41304(4) 0.01841(12) Uani d 1 . .
O O1 0.7261(3) 0.5158(2) 0.52799(19) 0.0200(5) Uani d 1 . .
O O2 0.9188(3) 0.7153(3) 0.3763(2) 0.0247(5) Uani d 1 . .
H H2O 0.931(6) 0.635(3) 0.346(4) 0.037 Uiso d 1 . .
O O3 0.7221(3) 0.7944(2) 0.5778(2) 0.0241(5) Uani d 1 . .
O O4 0.9916(3) 0.5149(2) 0.6990(2) 0.0239(5) Uani d 1 . .
O O5 1.2089(3) 0.8062(3) 0.7594(2) 0.0296(5) Uani d 1 . .
H H5O 1.178(6) 0.869(4) 0.813(3) 0.044 Uiso d 1 . .
O O6 0.9741(4) 0.9263(3) 0.7840(2) 0.0337(6) Uani d 1 . .
N N1 0.4537(4) 0.7282(3) 0.2933(2) 0.0170(5) Uani d 1 . .
N N2 0.4699(4) 0.4750(3) 0.2317(2) 0.0166(5) Uani d 1 . .
C C1 0.4522(5) 0.8585(3) 0.3373(3) 0.0201(6) Uani d 1 . .
H H1 0.5308 0.9116 0.4337 0.024 Uiso calc 1 . .
C C2 0.3410(5) 0.9188(3) 0.2483(3) 0.0217(7) Uani d 1 . .
H H2 0.3409 1.0109 0.2833 0.026 Uiso calc 1 . .
C C3 0.2293(4) 0.8435(3) 0.1071(3) 0.0195(6) Uani d 1 . .
H H3 0.1527 0.8836 0.0433 0.023 Uiso calc 1 . .
C C4 0.2309(4) 0.7080(3) 0.0597(3) 0.0180(6) Uani d 1 . .
H H4 0.1567 0.6548 -0.0372 0.022 Uiso calc 1 . .
C C5 0.3422(4) 0.6519(3) 0.1558(3) 0.0142(6) Uani d 1 . .
C C6 0.3512(4) 0.5078(3) 0.1208(3) 0.0142(6) Uani d 1 . .
C C7 0.2500(4) 0.4119(3) -0.0127(3) 0.0155(6) Uani d 1 . .
H H7 0.1676 0.4365 -0.0892 0.019 Uiso calc 1 . .
C C8 0.2703(4) 0.2792(3) -0.0335(3) 0.0180(6) Uani d 1 . .
H H8 0.2000 0.2107 -0.1239 0.022 Uiso calc 1 . .
C C9 0.3938(5) 0.2480(3) 0.0789(3) 0.0191(6) Uani d 1 . .
H H9 0.4109 0.1583 0.0665 0.023 Uiso calc 1 . .
C C10 0.4924(4) 0.3482(3) 0.2098(3) 0.0180(6) Uani d 1 . .
H H10 0.5788 0.3267 0.2866 0.022 Uiso calc 1 . .
C C11 0.9051(5) 0.5800(3) 0.6238(3) 0.0217(7) Uani d 1 . .
C C12 1.0222(5) 0.7493(4) 0.6426(3) 0.0247(7) Uani d 1 . .
C C13 0.8962(5) 0.8297(4) 0.6718(3) 0.0258(7) Uani d 1 . .
C C14 1.0784(5) 0.7878(4) 0.5103(3) 0.0284(7) Uani d 1 . .
H H14A 1.1263 0.8965 0.5195 0.034 Uiso calc 1 . .
H H14B 1.1917 0.7614 0.5117 0.034 Uiso calc 1 . .

loop_
_atom_site_aniso_label
_atom_site_aniso_U_11
_atom_site_aniso_U_22
_atom_site_aniso_U_33
_atom_site_aniso_U_12
_atom_site_aniso_U_13
_atom_site_aniso_U_23
Cu1 0.0245(2) 0.0195(2) 0.00897(15) 0.01379(17) -0.00134(13) -0.00131(13)
O1 0.0255(12) 0.0221(12) 0.0104(9) 0.0137(10) -0.0002(8) 0.0018(8)
O2 0.0272(12) 0.0276(13) 0.0172(10) 0.0135(11) 0.0035(9) 0.0032(9)
O3 0.0257(12) 0.0268(13) 0.0147(10) 0.0143(11) -0.0012(9) -0.0040(9)
O4 0.0247(12) 0.0272(12) 0.0202(10) 0.0155(10) 0.0031(9) 0.0053(9)
O5 0.0283(13) 0.0337(14) 0.0213(11) 0.0169(11) -0.0006(9) -0.0024(10)
O6 0.0366(14) 0.0325(14) 0.0221(11) 0.0185(12) -0.0035(10) -0.0070(10)
N1 0.0182(13) 0.0181(13) 0.0128(10) 0.0084(11) 0.0030(9) 0.0005(10)
N2 0.0212(13) 0.0163(13) 0.0129(11) 0.0104(11) 0.0045(10) 0.0013(10)
C1 0.0244(17) 0.0168(15) 0.0183(13) 0.0108(13) 0.0051(12) -0.0005(12)
C2 0.0279(18) 0.0163(16) 0.0237(15) 0.0138(14) 0.0079(13) 0.0037(12)
C3 0.0195(16) 0.0195(16) 0.0223(14) 0.0123(13) 0.0052(12) 0.0071(12)
C4 0.0149(15) 0.0242(17) 0.0143(13) 0.0095(13) 0.0034(11) 0.0031(12)
C5 0.0136(14) 0.0142(14) 0.0145(12) 0.0063(12) 0.0046(10) 0.0005(11)
C6 0.0125(14) 0.0167(15) 0.0113(12) 0.0060(12) 0.0022(10) 0.0019(11)
C7 0.0116(14) 0.0165(15) 0.0140(12) 0.0038(12) 0.0020(10) 0.0005(11)
C8 0.0173(15) 0.0170(15) 0.0142(12) 0.0039(12) 0.0040(11) -0.0016(11)
C9 0.0241(16) 0.0142(15) 0.0214(14) 0.0101(13) 0.0092(12) 0.0022(12)
C10 0.0202(16) 0.0201(16) 0.0155(13) 0.0108(13) 0.0056(11) 0.0044(12)
C11 0.0310(18) 0.0229(17) 0.0115(12) 0.0158(15) 0.0035(12) 0.0006(12)
C12 0.0257(17) 0.0276(18) 0.0162(13) 0.0123(15) 0.0010(12) 0.0019(13)
C13 0.0288(18) 0.0260(18) 0.0209(15) 0.0149(15) 0.0036(13) 0.0015(14)
C14 0.0271(18) 0.0294(19) 0.0235(15) 0.0108(16) 0.0049(13) 0.0008(14)

loop_
_atom_type_symbol
_atom_type_description
_atom_type_scat_dispersion_real
_atom_type_scat_dispersion_imag
_atom_type_scat_source
C C 0.0033 0.0016 'International Tables Vol C Tables 4.2.6.8 and 6.1.1.4'
H H 0.0000 0.0000 'International Tables Vol C Tables 4.2.6.8 and 6.1.1.4'
N N 0.0061 0.0033 'International Tables Vol C Tables 4.2.6.8 and 6.1.1.4'
O O 0.0106 0.0060 'International Tables Vol C Tables 4.2.6.8 and 6.1.1.4'
Cu Cu 0.3201 1.2651 'International Tables Vol C Tables 4.2.6.8 and 6.1.1.4'

loop_
_geom_angle_atom_site_label_1
_geom_angle_atom_site_label_2
_geom_angle_atom_site_label_3
_geom_angle_site_symmetry_1
_geom_angle_site_symmetry_3
_geom_angle
_geom_angle_publ_flag
O3 Cu1 O1 . . 91.06(8) ?
O3 Cu1 N1 . . 91.97(9) ?
O1 Cu1 N1 . . 173.29(10) ?
O3 Cu1 N2 . . 173.32(9) ?
O1 Cu1 N2 . . 95.56(9) ?
N1 Cu1 N2 . . 81.35(9) ?
O3 Cu1 O2 . . 90.05(9) ?
O1 Cu1 O2 . . 81.94(8) ?
N1 Cu1 O2 . . 104.04(9) ?
N2 Cu1 O2 . . 91.77(9) ?
C11 O1 Cu1 . . 120.61(19) ?
C14 O2 Cu1 . . 108.93(18) ?
C14 O2 H2O . . 106(2) ?
Cu1 O2 H2O . . 106(2) ?
C13 O3 Cu1 . . 121.7(2) ?
C12 O5 H5O . . 96(2) ?
C1 N1 C5 . . 119.1(2) ?
C1 N1 Cu1 . . 125.71(19) ?
C5 N1 Cu1 . . 115.18(19) ?
C10 N2 C6 . . 119.0(2) ?
C10 N2 Cu1 . . 126.08(19) ?
C6 N2 Cu1 . . 114.81(18) ?
N1 C1 C2 . . 122.5(3) ?
N1 C1 H1 . . 118.8 ?
C2 C1 H1 . . 118.8 ?
C1 C2 C3 . . 119.0(3) ?
C1 C2 H2 . . 120.5 ?
C3 C2 H2 . . 120.5 ?
C2 C3 C4 . . 119.0(3) ?
C2 C3 H3 . . 120.5 ?
C4 C3 H3 . . 120.5 ?
C5 C4 C3 . . 119.0(3) ?
C5 C4 H4 . . 120.5 ?
C3 C4 H4 . . 120.5 ?
N1 C5 C4 . . 121.4(3) ?
N1 C5 C6 . . 114.2(2) ?
C4 C5 C6 . . 124.4(2) ?
N2 C6 C7 . . 121.5(3) ?
N2 C6 C5 . . 114.4(2) ?
C7 C6 C5 . . 124.1(2) ?
C6 C7 C8 . . 119.1(3) ?
C6 C7 H7 . . 120.4 ?
C8 C7 H7 . . 120.4 ?
C9 C8 C7 . . 119.0(3) ?
C9 C8 H8 . . 120.5 ?
C7 C8 H8 . . 120.5 ?
C8 C9 C10 . . 119.5(3) ?
C8 C9 H9 . . 120.3 ?
C10 C9 H9 . . 120.3 ?
N2 C10 C9 . . 121.9(3) ?
N2 C10 H10 . . 119.1 ?
C9 C10 H10 . . 119.1 ?
O4 C11 O1 . . 124.3(3) ?
O4 C11 C12 . . 117.9(3) ?
O1 C11 C12 . . 117.8(2) ?
O5 C12 C13 . . 108.3(2) ?
O5 C12 C11 . . 111.3(2) ?
C13 C12 C11 . . 109.2(3) ?
O5 C12 C14 . . 105.0(3) ?
C13 C12 C14 . . 110.5(3) ?
C11 C12 C14 . . 112.4(2) ?
O6 C13 O3 . . 125.2(3) ?
O6 C13 C12 . . 117.0(3) ?
O3 C13 C12 . . 117.8(3) ?
O2 C14 C12 . . 114.7(3) ?
O2 C14 H14A . . 108.6 ?
C12 C14 H14A . . 108.6 ?
O2 C14 H14B . . 108.6 ?
C12 C14 H14B . . 108.6 ?
H14A C14 H14B . . 107.6 ?

loop_
_geom_bond_atom_site_label_1
_geom_bond_atom_site_label_2
_geom_bond_site_symmetry_2
_geom_bond_distance
_geom_bond_publ_flag
Cu1 O3 . 1.935(2) ?
Cu1 O1 . 1.9587(19) ?
Cu1 N1 . 1.985(2) ?
Cu1 N2 . 1.990(2) ?
Cu1 O2 . 2.384(2) ?
O1 C11 . 1.288(3) ?
O2 C14 . 1.417(4) ?
O2 H2O . 0.880(18) ?
O3 C13 . 1.275(4) ?
O4 C11 . 1.236(3) ?
O5 C12 . 1.417(4) ?
O5 H5O . 0.929(18) ?
O6 C13 . 1.236(4) ?
N1 C1 . 1.334(4) ?
N1 C5 . 1.355(3) ?
N2 C10 . 1.339(4) ?
N2 C6 . 1.358(3) ?
C1 C2 . 1.375(4) ?
C1 H1 . 0.9500 ?
C2 C3 . 1.383(4) ?
C2 H2 . 0.9500 ?
C3 C4 . 1.391(4) ?
C3 H3 . 0.9500 ?
C4 C5 . 1.383(4) ?
C4 H4 . 0.9500 ?
C5 C6 . 1.474(4) ?
C6 C7 . 1.381(4) ?
C7 C8 . 1.387(4) ?
C7 H7 . 0.9500 ?
C8 C9 . 1.377(4) ?
C8 H8 . 0.9500 ?
C9 C10 . 1.380(4) ?
C9 H9 . 0.9500 ?
C10 H10 . 0.9500 ?
C11 C12 . 1.549(5) ?
C12 C13 . 1.532(4) ?
C12 C14 . 1.558(4) ?
C14 H14A . 0.9900 ?
C14 H14B . 0.9900 ?

loop_
_geom_hbond_atom_site_label_D
_geom_hbond_atom_site_label_H
_geom_hbond_atom_site_label_A
_geom_hbond_site_symmetry_A
_geom_hbond_distance_DH
_geom_hbond_distance_HA
_geom_hbond_distance_DA
_geom_hbond_angle_DHA
O2 H2O O4 2_766 0.880(18) 1.85(2) 2.723(3) 169(4)
O5 H5O O6 . 0.929(18) 1.80(3) 2.549(3) 136(3)

loop_
_geom_torsion_atom_site_label_1
_geom_torsion_atom_site_label_2
_geom_torsion_atom_site_label_3
_geom_torsion_atom_site_label_4
_geom_torsion_site_symmetry_1
_geom_torsion_site_symmetry_2
_geom_torsion_site_symmetry_3
_geom_torsion_site_symmetry_4
_geom_torsion
_geom_torsion_publ_flag
C5 N1 C1 C2 . . . . 0.1(5) ?
Cu1 N1 C1 C2 . . . . -179.4(2) ?
N1 C1 C2 C3 . . . . -1.3(5) ?
C1 C2 C3 C4 . . . . 0.8(5) ?
C2 C3 C4 C5 . . . . 0.8(4) ?
C1 N1 C5 C4 . . . . 1.5(4) ?
Cu1 N1 C5 C4 . . . . -178.9(2) ?
C1 N1 C5 C6 . . . . -178.4(3) ?
Cu1 N1 C5 C6 . . . . 1.2(3) ?
C3 C4 C5 N1 . . . . -2.0(4) ?
C3 C4 C5 C6 . . . . 177.9(3) ?
C10 N2 C6 C7 . . . . 1.6(4) ?
Cu1 N2 C6 C7 . . . . 178.7(2) ?
C10 N2 C6 C5 . . . . -178.2(3) ?
Cu1 N2 C6 C5 . . . . -1.1(3) ?
N1 C5 C6 N2 . . . . -0.1(4) ?
C4 C5 C6 N2 . . . . -179.9(3) ?
N1 C5 C6 C7 . . . . -179.9(3) ?
C4 C5 C6 C7 . . . . 0.3(5) ?
N2 C6 C7 C8 . . . . 0.0(4) ?
C5 C6 C7 C8 . . . . 179.8(3) ?
C6 C7 C8 C9 . . . . -1.2(4) ?
C7 C8 C9 C10 . . . . 0.8(4) ?
C6 N2 C10 C9 . . . . -2.0(4) ?
Cu1 N2 C10 C9 . . . . -178.8(2) ?
C8 C9 C10 N2 . . . . 0.8(5) ?
Cu1 O1 C11 O4 . . . . -179.0(2) ?
Cu1 O1 C11 C12 . . . . -1.0(4) ?
O4 C11 C12 O5 . . . . -6.9(4) ?
O1 C11 C12 O5 . . . . 175.0(2) ?
O4 C11 C12 C13 . . . . -126.3(3) ?
O1 C11 C12 C13 . . . . 55.6(3) ?
O4 C11 C12 C14 . . . . 110.7(3) ?
O1 C11 C12 C14 . . . . -67.4(4) ?
Cu1 O3 C13 O6 . . . . -175.1(3) ?
Cu1 O3 C13 C12 . . . . 6.5(4) ?
O5 C12 C13 O6 . . . . 1.0(4) ?
C11 C12 C13 O6 . . . . 122.3(3) ?
C14 C12 C13 O6 . . . . -113.5(3) ?
O5 C12 C13 O3 . . . . 179.6(3) ?
C11 C12 C13 O3 . . . . -59.1(4) ?
C14 C12 C13 O3 . . . . 65.1(4) ?
Cu1 O2 C14 C12 . . . . 19.3(3) ?
O5 C12 C14 O2 . . . . 167.8(3) ?
C13 C12 C14 O2 . . . . -75.7(3) ?
C11 C12 C14 O2 . . . . 46.6(4) ?

_cod_database_fobs_code 2243753
